data_7710651
loop_
_publ_author_name
'Horrer, G\"unther'
'Mann, Sophie'
'Krummenacher, Ivo'
'Braunschweig, Holger'
'Radius, Udo'

_publ_section_title
;
 N-Heterocyclic Carbene and Cyclic (Alkyl)(amino)carbene Complexes of
 Vanadium(III) and Vanadium(V)
;
_journal_name_full 'Dalton Transactions'
_journal_paper_doi 10.1039/D2DT01250B
_journal_year 2022
_chemical_formula_moiety 'C24 H39 Cl3 N O V'
_chemical_formula_sum 'C24 H39 Cl3 N O V'
_chemical_formula_weight 514.85
_space_group_crystal_system monoclinic
_space_group_IT_number 9
_space_group_name_Hall 'C -2yc'
_space_group_name_H-M_alt 'C 1 c 1'
_atom_sites_solution_hydrogens geom
_atom_sites_solution_primary dual
_atom_sites_solution_secondary difmap
_audit_creation_method SHELXL-2018/3
_audit_update_record
;
2022-04-21 deposited with the CCDC.	2022-07-01 downloaded from the CCDC.
;
_cell_angle_alpha 90
_cell_angle_beta 94.3180(10)
_cell_angle_gamma 90
_cell_formula_units_Z 4
_cell_length_a 11.1141(2)
_cell_length_b 14.5456(3)
_cell_length_c 16.2000(3)
_cell_measurement_reflns_used 14588
_cell_measurement_temperature 100.00(10)
_cell_measurement_theta_max 76.5730
_cell_measurement_theta_min 4.9720
_cell_volume 2611.48(9)
_computing_cell_refinement 'CrysAlisPro 1.171.40.53 (Rigaku OD, 2019)'
_computing_data_collection 'CrysAlisPro 1.171.40.53 (Rigaku OD, 2019)'
_computing_data_reduction 'CrysAlisPro 1.171.40.53 (Rigaku OD, 2019)'
_computing_molecular_graphics 'ShelXLe (Huebschle et all, 2011)'
_computing_publication_material 'SHELXL-2014/6 (Sheldrick, 2014)'
_computing_structure_refinement 'SHELXL-2018/3 (Sheldrick, 2018)'
_computing_structure_solution 'SHELXT 2014/5 (Sheldrick, 2014)'
_diffrn_ambient_temperature 100(2)
_diffrn_detector_area_resol_mean 10.0000
_diffrn_measured_fraction_theta_full 0.996
_diffrn_measured_fraction_theta_max 0.996
_diffrn_measurement_device_type 'XtaLAB Synergy, Dualflex, HyPix'
_diffrn_measurement_method '\w scans'
_diffrn_radiation_type CuK\a
_diffrn_radiation_wavelength 1.54184
_diffrn_reflns_av_R_equivalents 0.0582
_diffrn_reflns_av_unetI/netI 0.0321
_diffrn_reflns_Laue_measured_fraction_full 0.996
_diffrn_reflns_Laue_measured_fraction_max 0.996
_diffrn_reflns_limit_h_max 11
_diffrn_reflns_limit_h_min -13
_diffrn_reflns_limit_k_max 17
_diffrn_reflns_limit_k_min -17
_diffrn_reflns_limit_l_max 19
_diffrn_reflns_limit_l_min -19
_diffrn_reflns_number 22237
_diffrn_reflns_point_group_measured_fraction_full 0.780
_diffrn_reflns_point_group_measured_fraction_max 0.779
_diffrn_reflns_theta_full 72.000
_diffrn_reflns_theta_max 72.127
_diffrn_reflns_theta_min 5.017
_diffrn_source 'micro-focus sealed X-ray tube'
_exptl_absorpt_coefficient_mu 6.108
_exptl_absorpt_correction_T_max 0.899
_exptl_absorpt_correction_T_min 0.474
_exptl_absorpt_correction_type gaussian
_exptl_absorpt_process_details
;
CrysAlisPro 1.171.41.93a (Rigaku Oxford Diffraction, 2020)
Numerical absorption correction based on gaussian integration over
a multifaceted crystal model
Empirical absorption correction using spherical harmonics,
implemented in SCALE3 ABSPACK scaling algorithm.
;
_exptl_crystal_colour 'clear intense purple'
_exptl_crystal_density_diffrn 1.309
_exptl_crystal_description needle
_exptl_crystal_F_000 1088
_exptl_crystal_size_max 0.214
_exptl_crystal_size_mid 0.158
_exptl_crystal_size_min 0.073
_refine_diff_density_max 0.885
_refine_diff_density_min -0.445
_refine_diff_density_rms 0.087
_refine_ls_abs_structure_details
;
 Classical Flack method preferred over Parsons because s.u. lower.
;
_refine_ls_abs_structure_Flack 0.014(11)
_refine_ls_extinction_method none
_refine_ls_goodness_of_fit_ref 1.096
_refine_ls_hydrogen_treatment constr
_refine_ls_matrix_type full
_refine_ls_number_parameters 279
_refine_ls_number_reflns 4017
_refine_ls_number_restraints 2
_refine_ls_restrained_S_all 1.095
_refine_ls_R_factor_all 0.0523
_refine_ls_R_factor_gt 0.0517
_refine_ls_shift/su_max 0.000
_refine_ls_shift/su_mean 0.000
_refine_ls_structure_factor_coef Fsqd
_refine_ls_weighting_details 'w=1/[\s^2^(Fo^2^)+(0.0976P)^2^+5.5267P] where P=(Fo^2^+2Fc^2^)/3'
_refine_ls_weighting_scheme calc
_refine_ls_wR_factor_gt 0.1421
_refine_ls_wR_factor_ref 0.1426
_reflns_Friedel_coverage 0.562
_reflns_Friedel_fraction_full 0.563
_reflns_Friedel_fraction_max 0.562
_reflns_number_gt 3939
_reflns_number_total 4017
_reflns_threshold_expression 'I > 2\s(I)'
_cod_data_source_file d2dt01250b2.cif
_cod_data_source_block compound_1(thf)
_cod_original_sg_symbol_H-M 'C c'
_cod_database_code 7710651
_shelx_shelxl_version_number 2018/3
_shelx_space_group_comment
;
The symmetry employed for this shelxl refinement is uniquely defined
by the following loop, which should always be used as a source of
symmetry information in preference to the above space-group names.
They are only intended as comments.
;

loop_
_space_group_symop_operation_xyz
'x, y, z'
'x, -y, z+1/2'
'x+1/2, y+1/2, z'
'x+1/2, -y+1/2, z+1/2'

loop_
_atom_site_label
_atom_site_type_symbol
_atom_site_fract_x
_atom_site_fract_y
_atom_site_fract_z
_atom_site_U_iso_or_equiv
_atom_site_adp_type
_atom_site_occupancy
_atom_site_site_symmetry_order
_atom_site_calc_flag
_atom_site_refinement_flags_posn
_atom_site_refinement_flags_adp
_atom_site_refinement_flags_occupancy
_atom_site_disorder_assembly
_atom_site_disorder_group
N006 N 0.5141(4) 0.8849(3) 0.5182(3) 0.0187(9) Uani 1 1 d . . . . .
C1_1 C 0.4950(5) 0.8301(4) 0.5801(4) 0.0229(12) Uani 1 1 d . . . . .
C2_1 C 0.5505(5) 0.9841(4) 0.5420(4) 0.0224(11) Uani 1 1 d . . . . .
C3_1 C 0.5806(6) 0.9729(4) 0.6334(4) 0.0291(13) Uani 1 1 d . . . . .
H3A_1 H 0.557578 1.028720 0.663538 0.035 Uiso 1 1 calc R U . . .
H3AB_1 H 0.668143 0.962224 0.645256 0.035 Uiso 1 1 calc R U . . .
C4_1 C 0.5073(7) 0.8886(4) 0.6601(4) 0.0301(14) Uani 1 1 d . . . . .
C5_1 C 0.4475(6) 1.0512(4) 0.5190(4) 0.0295(13) Uani 1 1 d . . . . .
H5A_1 H 0.473038 1.113719 0.534413 0.044 Uiso 1 1 calc R U . . .
H5B_1 H 0.377012 1.034345 0.548533 0.044 Uiso 1 1 calc R U . . .
H5C_1 H 0.426530 1.048408 0.459158 0.044 Uiso 1 1 calc R U . . .
C6_1 C 0.6585(6) 1.0174(4) 0.4982(4) 0.0309(13) Uani 1 1 d . . . . .
H6A_1 H 0.677223 1.080952 0.514567 0.046 Uiso 1 1 calc R U . . .
H6B_1 H 0.639659 1.014599 0.438136 0.046 Uiso 1 1 calc R U . . .
H6C_1 H 0.728202 0.978096 0.513529 0.046 Uiso 1 1 calc R U . . .
C7_1 C 0.3807(7) 0.9171(5) 0.6839(4) 0.0367(16) Uani 1 1 d . . . . .
H7A_1 H 0.388342 0.966325 0.725287 0.055 Uiso 1 1 calc R U . . .
H7B_1 H 0.340587 0.863985 0.707079 0.055 Uiso 1 1 calc R U . . .
H7C_1 H 0.332721 0.939004 0.634613 0.055 Uiso 1 1 calc R U . . .
C8_1 C 0.5715(10) 0.8407(5) 0.7350(4) 0.045(2) Uani 1 1 d . . . . .
H8A_1 H 0.576198 0.882604 0.782471 0.068 Uiso 1 1 calc R U . . .
H8B_1 H 0.653105 0.823152 0.722092 0.068 Uiso 1 1 calc R U . . .
H8C_1 H 0.526240 0.785497 0.748450 0.068 Uiso 1 1 calc R U . . .
C1_2 C 0.4939(5) 0.8617(4) 0.4309(3) 0.0191(11) Uani 1 1 d . . . . .
C2_2 C 0.3752(5) 0.8647(4) 0.3932(4) 0.0215(11) Uani 1 1 d . . . . .
C3_2 C 0.3577(6) 0.8449(4) 0.3087(4) 0.0240(12) Uani 1 1 d . . . . .
H3_2 H 0.278603 0.847291 0.282073 0.029 Uiso 1 1 calc R U . . .
C4_2 C 0.4538(6) 0.8220(4) 0.2632(4) 0.0247(12) Uani 1 1 d . . . . .
H4_2 H 0.440673 0.809409 0.205640 0.030 Uiso 1 1 calc R U . . .
C5_2 C 0.5689(6) 0.8173(4) 0.3017(4) 0.0233(12) Uani 1 1 d . . . . .
H5_2 H 0.634127 0.801640 0.269788 0.028 Uiso 1 1 calc R U . . .
C6_2 C 0.5921(5) 0.8349(4) 0.3857(4) 0.0200(11) Uani 1 1 d . . . . .
C7_2 C 0.2634(5) 0.8870(4) 0.4379(4) 0.0246(12) Uani 1 1 d . . . . .
H7_2 H 0.288807 0.905354 0.496081 0.030 Uiso 1 1 calc R U . . .
C8_2 C 0.1947(7) 0.9672(5) 0.3946(4) 0.0339(14) Uani 1 1 d . . . . .
H8A_2 H 0.130395 0.987677 0.428605 0.051 Uiso 1 1 calc R U . . .
H8B_2 H 0.159232 0.947011 0.340449 0.051 Uiso 1 1 calc R U . . .
H8C_2 H 0.250475 1.018221 0.387286 0.051 Uiso 1 1 calc R U . . .
C9_2 C 0.1793(6) 0.8028(4) 0.4397(4) 0.0295(13) Uani 1 1 d . . . . .
H9A_2 H 0.109888 0.817875 0.471007 0.044 Uiso 1 1 calc R U . . .
H9B_2 H 0.223558 0.751068 0.466222 0.044 Uiso 1 1 calc R U . . .
H9C_2 H 0.151112 0.785846 0.382935 0.044 Uiso 1 1 calc R U . . .
C10_2 C 0.7198(6) 0.8177(4) 0.4236(4) 0.0248(12) Uani 1 1 d . . . . .
H10_2 H 0.724038 0.835089 0.483481 0.030 Uiso 1 1 calc R U . . .
C11_2 C 0.8140(6) 0.8735(5) 0.3805(4) 0.0308(14) Uani 1 1 d . . . . .
H11A_2 H 0.894979 0.857725 0.404486 0.046 Uiso 1 1 calc R U . . .
H11B_2 H 0.799497 0.939294 0.388244 0.046 Uiso 1 1 calc R U . . .
H11C_2 H 0.807837 0.859162 0.321225 0.046 Uiso 1 1 calc R U . . .
C12_2 C 0.7500(6) 0.7149(4) 0.4164(4) 0.0295(13) Uani 1 1 d . . . . .
H12A_2 H 0.831645 0.703496 0.441481 0.044 Uiso 1 1 calc R U . . .
H12B_2 H 0.745638 0.697197 0.357888 0.044 Uiso 1 1 calc R U . . .
H12C_2 H 0.691935 0.678522 0.445268 0.044 Uiso 1 1 calc R U . . .
O1_3 O 0.4525(4) 0.5379(3) 0.6198(3) 0.0261(9) Uani 1 1 d . . . . .
C2_3 C 0.5094(9) 0.4226(5) 0.7197(4) 0.0418(18) Uani 1 1 d . . . . .
H2A_3 H 0.596060 0.429645 0.737673 0.050 Uiso 1 1 calc R U . . .
H2AB_3 H 0.469966 0.385151 0.760964 0.050 Uiso 1 1 calc R U . . .
C3_3 C 0.4922(8) 0.3802(5) 0.6336(4) 0.0387(16) Uani 1 1 d . . . . .
H3A_3 H 0.552918 0.331773 0.625761 0.046 Uiso 1 1 calc R U . . .
H3AB_3 H 0.410306 0.353857 0.623036 0.046 Uiso 1 1 calc R U . . .
C4_3 C 0.5101(7) 0.4618(4) 0.5790(4) 0.0314(14) Uani 1 1 d . . . . .
H4A_3 H 0.597051 0.474155 0.574961 0.038 Uiso 1 1 calc R U . . .
H4AB_3 H 0.471434 0.451612 0.522718 0.038 Uiso 1 1 calc R U . . .
C1_3 C 0.4478(7) 0.5161(4) 0.7070(4) 0.0310(14) Uani 1 1 d . . . . .
H1A_3 H 0.363101 0.512929 0.721833 0.037 Uiso 1 1 calc R U . . .
H1AB_3 H 0.490740 0.563465 0.741813 0.037 Uiso 1 1 calc R U . . .
V1_4 V 0.46823(7) 0.68210(6) 0.58278(6) 0.0207(3) Uani 1 1 d . . . . .
Cl2_4 Cl 0.66711(13) 0.66671(11) 0.62155(10) 0.0306(3) Uani 1 1 d . . . . .
Cl3_4 Cl 0.29390(13) 0.69858(10) 0.64540(9) 0.0285(3) Uani 1 1 d . . . . .
Cl1_4 Cl 0.43293(13) 0.63894(9) 0.45127(9) 0.0248(3) Uani 1 1 d . . . . .

loop_
_atom_site_aniso_label
_atom_site_aniso_U_11
_atom_site_aniso_U_22
_atom_site_aniso_U_33
_atom_site_aniso_U_23
_atom_site_aniso_U_13
_atom_site_aniso_U_12
N006 0.015(2) 0.0138(19) 0.026(2) -0.0010(17) -0.0037(18) 0.0004(18)
C1_1 0.015(3) 0.025(3) 0.028(3) -0.003(2) -0.004(2) 0.003(2)
C2_1 0.018(3) 0.017(3) 0.032(3) -0.006(2) 0.000(2) -0.003(2)
C3_1 0.032(4) 0.022(3) 0.032(3) -0.004(2) -0.005(3) -0.001(3)
C4_1 0.041(4) 0.023(3) 0.027(3) -0.003(2) 0.002(3) 0.000(3)
C5_1 0.027(3) 0.017(3) 0.043(3) -0.003(2) -0.005(3) 0.004(2)
C6_1 0.025(3) 0.028(3) 0.040(3) -0.004(3) 0.004(3) -0.008(3)
C7_1 0.045(4) 0.025(3) 0.041(4) -0.006(3) 0.013(3) 0.002(3)
C8_1 0.070(6) 0.037(4) 0.027(3) -0.003(3) -0.009(4) 0.001(4)
C1_2 0.014(3) 0.017(2) 0.025(3) 0.001(2) -0.002(2) -0.002(2)
C2_2 0.017(3) 0.021(3) 0.026(3) 0.003(2) -0.003(2) 0.003(2)
C3_2 0.018(3) 0.021(3) 0.033(3) -0.002(2) -0.003(2) 0.001(2)
C4_2 0.027(3) 0.020(3) 0.026(3) 0.000(2) 0.000(2) -0.002(2)
C5_2 0.018(3) 0.021(3) 0.031(3) 0.000(2) 0.006(2) 0.001(2)
C6_2 0.016(3) 0.015(2) 0.028(3) 0.002(2) 0.000(2) 0.002(2)
C7_2 0.014(3) 0.028(3) 0.032(3) 0.000(2) -0.003(2) -0.001(2)
C8_2 0.026(3) 0.030(3) 0.044(4) -0.002(3) -0.001(3) 0.009(3)
C9_2 0.018(3) 0.029(3) 0.042(3) 0.000(2) 0.000(3) 0.002(3)
C10_2 0.016(3) 0.027(3) 0.031(3) -0.002(2) 0.001(2) 0.003(2)
C11_2 0.014(3) 0.043(4) 0.036(3) -0.001(3) 0.007(2) -0.001(3)
C12_2 0.024(3) 0.029(3) 0.036(3) 0.003(2) 0.004(3) 0.010(3)
O1_3 0.031(2) 0.0175(19) 0.030(2) 0.0005(15) 0.0054(17) 0.0047(17)
C2_3 0.065(5) 0.027(3) 0.034(3) 0.004(3) 0.002(3) 0.010(3)
C3_3 0.049(5) 0.028(3) 0.038(4) 0.002(3) -0.001(3) 0.005(3)
C4_3 0.032(4) 0.026(3) 0.037(3) -0.003(2) 0.005(3) 0.010(3)
C1_3 0.035(4) 0.029(3) 0.029(3) 0.003(2) -0.003(3) -0.001(3)
V1_4 0.0175(5) 0.0185(4) 0.0258(5) 0.0001(3) 0.0003(4) 0.0013(4)
Cl2_4 0.0195(7) 0.0339(7) 0.0370(8) 0.0000(6) -0.0065(6) 0.0028(6)
Cl3_4 0.0234(7) 0.0270(7) 0.0359(8) 0.0007(5) 0.0075(6) 0.0025(6)
Cl1_4 0.0243(7) 0.0222(6) 0.0275(6) -0.0007(5) 0.0001(5) 0.0004(5)

loop_
_atom_type_symbol
_atom_type_description
_atom_type_scat_dispersion_real
_atom_type_scat_dispersion_imag
_atom_type_scat_source
C C 0.0181 0.0091 'International Tables Vol C Tables 4.2.6.8 and 6.1.1.4'
H H 0.0000 0.0000 'International Tables Vol C Tables 4.2.6.8 and 6.1.1.4'
N N 0.0311 0.0180 'International Tables Vol C Tables 4.2.6.8 and 6.1.1.4'
O O 0.0492 0.0322 'International Tables Vol C Tables 4.2.6.8 and 6.1.1.4'
Cl Cl 0.3639 0.7018 'International Tables Vol C Tables 4.2.6.8 and 6.1.1.4'
V V 0.0687 2.1097 'International Tables Vol C Tables 4.2.6.8 and 6.1.1.4'

loop_
_geom_angle_atom_site_label_1
_geom_angle_atom_site_label_2
_geom_angle_atom_site_label_3
_geom_angle
_geom_angle_site_symmetry_1
_geom_angle_site_symmetry_3
_geom_angle_publ_flag
C1_1 N006 C1_2 125.5(5) . . ?
C1_1 N006 C2_1 115.6(5) . . ?
C1_2 N006 C2_1 118.7(4) . . ?
N006 C1_1 C4_1 107.3(5) . . ?
N006 C1_1 V1_4 130.3(4) . . ?
C4_1 C1_1 V1_4 122.1(4) . . ?
C3_1 C2_1 C6_1 111.7(5) . . ?
C3_1 C2_1 C5_1 114.6(5) . . ?
C6_1 C2_1 C5_1 106.6(5) . . ?
C3_1 C2_1 N006 100.4(4) . . ?
C6_1 C2_1 N006 112.5(5) . . ?
C5_1 C2_1 N006 111.1(5) . . ?
C2_1 C3_1 C4_1 106.1(5) . . ?
C2_1 C3_1 H3A_1 110.5 . . ?
C4_1 C3_1 H3A_1 110.5 . . ?
C2_1 C3_1 H3AB_1 110.5 . . ?
C4_1 C3_1 H3AB_1 110.5 . . ?
H3A_1 C3_1 H3AB_1 108.7 . . ?
C8_1 C4_1 C7_1 107.7(6) . . ?
C8_1 C4_1 C1_1 114.9(5) . . ?
C7_1 C4_1 C1_1 109.4(6) . . ?
C8_1 C4_1 C3_1 111.0(6) . . ?
C7_1 C4_1 C3_1 111.4(5) . . ?
C1_1 C4_1 C3_1 102.5(5) . . ?
C2_1 C5_1 H5A_1 109.5 . . ?
C2_1 C5_1 H5B_1 109.5 . . ?
H5A_1 C5_1 H5B_1 109.5 . . ?
C2_1 C5_1 H5C_1 109.5 . . ?
H5A_1 C5_1 H5C_1 109.5 . . ?
H5B_1 C5_1 H5C_1 109.5 . . ?
C2_1 C6_1 H6A_1 109.5 . . ?
C2_1 C6_1 H6B_1 109.5 . . ?
H6A_1 C6_1 H6B_1 109.5 . . ?
C2_1 C6_1 H6C_1 109.5 . . ?
H6A_1 C6_1 H6C_1 109.5 . . ?
H6B_1 C6_1 H6C_1 109.5 . . ?
C4_1 C7_1 H7A_1 109.5 . . ?
C4_1 C7_1 H7B_1 109.5 . . ?
H7A_1 C7_1 H7B_1 109.5 . . ?
C4_1 C7_1 H7C_1 109.5 . . ?
H7A_1 C7_1 H7C_1 109.5 . . ?
H7B_1 C7_1 H7C_1 109.5 . . ?
C4_1 C8_1 H8A_1 109.5 . . ?
C4_1 C8_1 H8B_1 109.5 . . ?
H8A_1 C8_1 H8B_1 109.5 . . ?
C4_1 C8_1 H8C_1 109.5 . . ?
H8A_1 C8_1 H8C_1 109.5 . . ?
H8B_1 C8_1 H8C_1 109.5 . . ?
C2_2 C1_2 C6_2 121.1(5) . . ?
C2_2 C1_2 N006 119.0(5) . . ?
C6_2 C1_2 N006 119.9(5) . . ?
C3_2 C2_2 C1_2 118.3(5) . . ?
C3_2 C2_2 C7_2 116.9(5) . . ?
C1_2 C2_2 C7_2 124.8(5) . . ?
C4_2 C3_2 C2_2 121.1(6) . . ?
C4_2 C3_2 H3_2 119.5 . . ?
C2_2 C3_2 H3_2 119.5 . . ?
C5_2 C4_2 C3_2 119.7(6) . . ?
C5_2 C4_2 H4_2 120.1 . . ?
C3_2 C4_2 H4_2 120.1 . . ?
C4_2 C5_2 C6_2 122.1(6) . . ?
C4_2 C5_2 H5_2 119.0 . . ?
C6_2 C5_2 H5_2 119.0 . . ?
C5_2 C6_2 C1_2 117.6(6) . . ?
C5_2 C6_2 C10_2 117.6(5) . . ?
C1_2 C6_2 C10_2 124.6(5) . . ?
C2_2 C7_2 C8_2 110.0(5) . . ?
C2_2 C7_2 C9_2 111.0(5) . . ?
C8_2 C7_2 C9_2 109.4(5) . . ?
C2_2 C7_2 H7_2 108.8 . . ?
C8_2 C7_2 H7_2 108.8 . . ?
C9_2 C7_2 H7_2 108.8 . . ?
C7_2 C8_2 H8A_2 109.5 . . ?
C7_2 C8_2 H8B_2 109.5 . . ?
H8A_2 C8_2 H8B_2 109.5 . . ?
C7_2 C8_2 H8C_2 109.5 . . ?
H8A_2 C8_2 H8C_2 109.5 . . ?
H8B_2 C8_2 H8C_2 109.5 . . ?
C7_2 C9_2 H9A_2 109.5 . . ?
C7_2 C9_2 H9B_2 109.5 . . ?
H9A_2 C9_2 H9B_2 109.5 . . ?
C7_2 C9_2 H9C_2 109.5 . . ?
H9A_2 C9_2 H9C_2 109.5 . . ?
H9B_2 C9_2 H9C_2 109.5 . . ?
C6_2 C10_2 C11_2 112.1(5) . . ?
C6_2 C10_2 C12_2 109.3(5) . . ?
C11_2 C10_2 C12_2 108.6(5) . . ?
C6_2 C10_2 H10_2 108.9 . . ?
C11_2 C10_2 H10_2 108.9 . . ?
C12_2 C10_2 H10_2 108.9 . . ?
C10_2 C11_2 H11A_2 109.5 . . ?
C10_2 C11_2 H11B_2 109.5 . . ?
H11A_2 C11_2 H11B_2 109.5 . . ?
C10_2 C11_2 H11C_2 109.5 . . ?
H11A_2 C11_2 H11C_2 109.5 . . ?
H11B_2 C11_2 H11C_2 109.5 . . ?
C10_2 C12_2 H12A_2 109.5 . . ?
C10_2 C12_2 H12B_2 109.5 . . ?
H12A_2 C12_2 H12B_2 109.5 . . ?
C10_2 C12_2 H12C_2 109.5 . . ?
H12A_2 C12_2 H12C_2 109.5 . . ?
H12B_2 C12_2 H12C_2 109.5 . . ?
C1_3 O1_3 C4_3 108.9(5) . . ?
C1_3 O1_3 V1_4 119.0(4) . . ?
C4_3 O1_3 V1_4 123.7(4) . . ?
C3_3 C2_3 C1_3 102.3(6) . . ?
C3_3 C2_3 H2A_3 111.3 . . ?
C1_3 C2_3 H2A_3 111.3 . . ?
C3_3 C2_3 H2AB_3 111.3 . . ?
C1_3 C2_3 H2AB_3 111.3 . . ?
H2A_3 C2_3 H2AB_3 109.2 . . ?
C4_3 C3_3 C2_3 101.8(6) . . ?
C4_3 C3_3 H3A_3 111.4 . . ?
C2_3 C3_3 H3A_3 111.4 . . ?
C4_3 C3_3 H3AB_3 111.4 . . ?
C2_3 C3_3 H3AB_3 111.4 . . ?
H3A_3 C3_3 H3AB_3 109.3 . . ?
O1_3 C4_3 C3_3 104.5(5) . . ?
O1_3 C4_3 H4A_3 110.8 . . ?
C3_3 C4_3 H4A_3 110.8 . . ?
O1_3 C4_3 H4AB_3 110.8 . . ?
C3_3 C4_3 H4AB_3 110.8 . . ?
H4A_3 C4_3 H4AB_3 108.9 . . ?
O1_3 C1_3 C2_3 106.0(5) . . ?
O1_3 C1_3 H1A_3 110.5 . . ?
C2_3 C1_3 H1A_3 110.5 . . ?
O1_3 C1_3 H1AB_3 110.5 . . ?
C2_3 C1_3 H1AB_3 110.5 . . ?
H1A_3 C1_3 H1AB_3 108.7 . . ?
C1_1 V1_4 O1_3 165.2(2) . . ?
C1_1 V1_4 Cl1_4 105.95(17) . . ?
O1_3 V1_4 Cl1_4 88.87(12) . . ?
C1_1 V1_4 Cl2_4 88.34(17) . . ?
O1_3 V1_4 Cl2_4 85.74(13) . . ?
Cl1_4 V1_4 Cl2_4 109.61(7) . . ?
C1_1 V1_4 Cl3_4 91.55(17) . . ?
O1_3 V1_4 Cl3_4 83.71(12) . . ?
Cl1_4 V1_4 Cl3_4 111.28(7) . . ?
Cl2_4 V1_4 Cl3_4 137.42(7) . . ?

loop_
_geom_bond_atom_site_label_1
_geom_bond_atom_site_label_2
_geom_bond_distance
_geom_bond_site_symmetry_2
_geom_bond_publ_flag
N006 C1_1 1.312(8) . ?
N006 C1_2 1.454(7) . ?
N006 C2_1 1.540(7) . ?
C1_1 C4_1 1.547(8) . ?
C1_1 V1_4 2.174(6) . ?
C2_1 C3_1 1.503(9) . ?
C2_1 C6_1 1.519(9) . ?
C2_1 C5_1 1.528(9) . ?
C3_1 C4_1 1.552(9) . ?
C3_1 H3A_1 0.9900 . ?
C3_1 H3AB_1 0.9900 . ?
C4_1 C8_1 1.529(10) . ?
C4_1 C7_1 1.544(10) . ?
C5_1 H5A_1 0.9800 . ?
C5_1 H5B_1 0.9800 . ?
C5_1 H5C_1 0.9800 . ?
C6_1 H6A_1 0.9800 . ?
C6_1 H6B_1 0.9800 . ?
C6_1 H6C_1 0.9800 . ?
C7_1 H7A_1 0.9800 . ?
C7_1 H7B_1 0.9800 . ?
C7_1 H7C_1 0.9800 . ?
C8_1 H8A_1 0.9800 . ?
C8_1 H8B_1 0.9800 . ?
C8_1 H8C_1 0.9800 . ?
C1_2 C2_2 1.412(8) . ?
C1_2 C6_2 1.415(8) . ?
C2_2 C3_2 1.398(8) . ?
C2_2 C7_2 1.519(8) . ?
C3_2 C4_2 1.383(9) . ?
C3_2 H3_2 0.9500 . ?
C4_2 C5_2 1.383(10) . ?
C4_2 H4_2 0.9500 . ?
C5_2 C6_2 1.389(9) . ?
C5_2 H5_2 0.9500 . ?
C6_2 C10_2 1.524(9) . ?
C7_2 C8_2 1.535(9) . ?
C7_2 C9_2 1.542(9) . ?
C7_2 H7_2 1.0000 . ?
C8_2 H8A_2 0.9800 . ?
C8_2 H8B_2 0.9800 . ?
C8_2 H8C_2 0.9800 . ?
C9_2 H9A_2 0.9800 . ?
C9_2 H9B_2 0.9800 . ?
C9_2 H9C_2 0.9800 . ?
C10_2 C11_2 1.534(9) . ?
C10_2 C12_2 1.539(8) . ?
C10_2 H10_2 1.0000 . ?
C11_2 H11A_2 0.9800 . ?
C11_2 H11B_2 0.9800 . ?
C11_2 H11C_2 0.9800 . ?
C12_2 H12A_2 0.9800 . ?
C12_2 H12B_2 0.9800 . ?
C12_2 H12C_2 0.9800 . ?
O1_3 C1_3 1.452(8) . ?
O1_3 C4_3 1.461(7) . ?
O1_3 V1_4 2.192(4) . ?
C2_3 C3_3 1.525(10) . ?
C2_3 C1_3 1.529(9) . ?
C2_3 H2A_3 0.9900 . ?
C2_3 H2AB_3 0.9900 . ?
C3_3 C4_3 1.502(10) . ?
C3_3 H3A_3 0.9900 . ?
C3_3 H3AB_3 0.9900 . ?
C4_3 H4A_3 0.9900 . ?
C4_3 H4AB_3 0.9900 . ?
C1_3 H1A_3 0.9900 . ?
C1_3 H1AB_3 0.9900 . ?
V1_4 Cl1_4 2.2273(16) . ?
V1_4 Cl2_4 2.2630(17) . ?
V1_4 Cl3_4 2.2664(16) . ?

loop_
_geom_torsion_atom_site_label_1
_geom_torsion_atom_site_label_2
_geom_torsion_atom_site_label_3
_geom_torsion_atom_site_label_4
_geom_torsion
_geom_torsion_site_symmetry_1
_geom_torsion_site_symmetry_2
_geom_torsion_site_symmetry_3
_geom_torsion_site_symmetry_4
_geom_torsion_publ_flag
C1_2 N006 C1_1 C4_1 -170.3(5) . . . . ?
C2_1 N006 C1_1 C4_1 4.2(7) . . . . ?
C1_2 N006 C1_1 V1_4 15.5(9) . . . . ?
C2_1 N006 C1_1 V1_4 -170.0(4) . . . . ?
C1_1 N006 C2_1 C3_1 13.8(6) . . . . ?
C1_2 N006 C2_1 C3_1 -171.3(5) . . . . ?
C1_1 N006 C2_1 C6_1 132.7(6) . . . . ?
C1_2 N006 C2_1 C6_1 -52.4(7) . . . . ?
C1_1 N006 C2_1 C5_1 -107.9(6) . . . . ?
C1_2 N006 C2_1 C5_1 67.1(6) . . . . ?
C6_1 C2_1 C3_1 C4_1 -144.8(5) . . . . ?
C5_1 C2_1 C3_1 C4_1 93.8(6) . . . . ?
N006 C2_1 C3_1 C4_1 -25.3(6) . . . . ?
N006 C1_1 C4_1 C8_1 -140.4(7) . . . . ?
V1_4 C1_1 C4_1 C8_1 34.4(8) . . . . ?
N006 C1_1 C4_1 C7_1 98.4(6) . . . . ?
V1_4 C1_1 C4_1 C7_1 -86.8(6) . . . . ?
N006 C1_1 C4_1 C3_1 -19.9(7) . . . . ?
V1_4 C1_1 C4_1 C3_1 154.9(4) . . . . ?
C2_1 C3_1 C4_1 C8_1 151.5(6) . . . . ?
C2_1 C3_1 C4_1 C7_1 -88.5(6) . . . . ?
C2_1 C3_1 C4_1 C1_1 28.4(6) . . . . ?
C1_1 N006 C1_2 C2_2 79.5(7) . . . . ?
C2_1 N006 C1_2 C2_2 -94.9(6) . . . . ?
C1_1 N006 C1_2 C6_2 -99.4(7) . . . . ?
C2_1 N006 C1_2 C6_2 86.2(6) . . . . ?
C6_2 C1_2 C2_2 C3_2 -3.1(8) . . . . ?
N006 C1_2 C2_2 C3_2 178.1(5) . . . . ?
C6_2 C1_2 C2_2 C7_2 176.2(5) . . . . ?
N006 C1_2 C2_2 C7_2 -2.7(8) . . . . ?
C1_2 C2_2 C3_2 C4_2 0.7(8) . . . . ?
C7_2 C2_2 C3_2 C4_2 -178.6(5) . . . . ?
C2_2 C3_2 C4_2 C5_2 0.8(9) . . . . ?
C3_2 C4_2 C5_2 C6_2 0.2(9) . . . . ?
C4_2 C5_2 C6_2 C1_2 -2.5(8) . . . . ?
C4_2 C5_2 C6_2 C10_2 173.5(5) . . . . ?
C2_2 C1_2 C6_2 C5_2 3.9(8) . . . . ?
N006 C1_2 C6_2 C5_2 -177.2(5) . . . . ?
C2_2 C1_2 C6_2 C10_2 -171.7(5) . . . . ?
N006 C1_2 C6_2 C10_2 7.1(8) . . . . ?
C3_2 C2_2 C7_2 C8_2 -55.7(7) . . . . ?
C1_2 C2_2 C7_2 C8_2 125.1(6) . . . . ?
C3_2 C2_2 C7_2 C9_2 65.4(7) . . . . ?
C1_2 C2_2 C7_2 C9_2 -113.8(6) . . . . ?
C5_2 C6_2 C10_2 C11_2 57.6(7) . . . . ?
C1_2 C6_2 C10_2 C11_2 -126.8(6) . . . . ?
C5_2 C6_2 C10_2 C12_2 -62.9(7) . . . . ?
C1_2 C6_2 C10_2 C12_2 112.7(6) . . . . ?
C1_3 C2_3 C3_3 C4_3 38.6(8) . . . . ?
C1_3 O1_3 C4_3 C3_3 23.2(7) . . . . ?
V1_4 O1_3 C4_3 C3_3 170.7(4) . . . . ?
C2_3 C3_3 C4_3 O1_3 -38.4(8) . . . . ?
C4_3 O1_3 C1_3 C2_3 1.7(7) . . . . ?
V1_4 O1_3 C1_3 C2_3 -147.6(5) . . . . ?
C3_3 C2_3 C1_3 O1_3 -25.3(8) . . . . ?
